data_4114745
loop_
_publ_author_name
'Hong-Chang Liang'
'Christiana Xin Zhang'
'Mark J. Henson'
'Roger D. Sommer'
'Karen R. Hatwell'
'Susan Kaderli'
'Andreas D. Zuberb\"uhler'
'Arnold L. Rheingold'
'Edward I. Solomon'
'Kenneth D. Karlin'

_publ_section_title
;
 Contrasting Copper-Dioxygen Chemistry Arising from Alike Tridentate
 Alkyltriamine Copper(I) Complexes
;
_journal_name_full 'Journal of the American Chemical Society'
_journal_page_first 4170
_journal_page_last 4171
_journal_paper_doi 10.1021/ja0125265
_journal_volume 124
_journal_year 2002
_chemical_formula_sum 'C35 H27 B Cu F20 N3'
_chemical_formula_weight 943.95
_chemical_name_systematic
; 
 ? 
;
_space_group_IT_number 2
_symmetry_cell_setting triclinic
_symmetry_space_group_name_Hall '-P 1'
_symmetry_space_group_name_H-M 'P -1'
_atom_sites_solution_hydrogens geom
_atom_sites_solution_primary direct
_atom_sites_solution_secondary difmap
_audit_creation_method SHELXL-97
_cell_angle_alpha 77.924(2)
_cell_angle_beta 85.989(2)
_cell_angle_gamma 86.248(2)
_cell_formula_units_Z 2
_cell_length_a 9.3664(2)
_cell_length_b 12.7287(3)
_cell_length_c 15.7874(4)
_cell_measurement_reflns_used 7643
_cell_measurement_temperature 173(2)
_cell_volume 1833.56(8)
_computing_cell_refinement 'Bruker SMART'
_computing_data_collection 'Bruker SMART'
_computing_data_reduction 'Bruker SHELXTL'
_computing_molecular_graphics 'Bruker SHELXTL'
_computing_publication_material 'Bruker SHELXTL'
_computing_structure_refinement 'SHELXL-97 (Sheldrick, 1997)'
_computing_structure_solution 'SHELXS-97 (Sheldrick, 1990)'
_diffrn_ambient_temperature 173(2)
_diffrn_measured_fraction_theta_full 0.932
_diffrn_measured_fraction_theta_max 0.932
_diffrn_measurement_device_type 'CCD area detector'
_diffrn_measurement_method 'phi and omega scans'
_diffrn_radiation_monochromator graphite
_diffrn_radiation_source 'fine-focus sealed tube'
_diffrn_radiation_type MoK\a
_diffrn_radiation_wavelength 0.71073
_diffrn_reflns_av_R_equivalents 0.0620
_diffrn_reflns_av_sigmaI/netI 0.0642
_diffrn_reflns_limit_h_max 12
_diffrn_reflns_limit_h_min -12
_diffrn_reflns_limit_k_max 16
_diffrn_reflns_limit_k_min -16
_diffrn_reflns_limit_l_max 20
_diffrn_reflns_limit_l_min -21
_diffrn_reflns_number 17995
_diffrn_reflns_theta_full 28.42
_diffrn_reflns_theta_max 28.42
_diffrn_reflns_theta_min 1.32
_exptl_absorpt_coefficient_mu 0.730
_exptl_absorpt_correction_T_max 0.9306
_exptl_absorpt_correction_T_min 0.8984
_exptl_absorpt_correction_type 'empirical from SADABS'
_exptl_crystal_colour colorless
_exptl_crystal_density_diffrn 1.710
_exptl_crystal_description block
_exptl_crystal_F_000 944
_exptl_crystal_size_max 0.15
_exptl_crystal_size_mid 0.10
_exptl_crystal_size_min 0.10
_refine_diff_density_max 1.216
_refine_diff_density_min -1.699
_refine_diff_density_rms 0.122
_refine_ls_extinction_coef 0.027(2)
_refine_ls_extinction_expression Fc^*^=kFc[1+0.001xFc^2^\l^3^/sin(2\q)]^-1/4^
_refine_ls_extinction_method SHELXL
_refine_ls_goodness_of_fit_ref 1.061
_refine_ls_hydrogen_treatment mixed
_refine_ls_matrix_type full
_refine_ls_number_parameters 542
_refine_ls_number_reflns 8603
_refine_ls_number_restraints 0
_refine_ls_restrained_S_all 1.061
_refine_ls_R_factor_all 0.1140
_refine_ls_R_factor_gt 0.0769
_refine_ls_shift/su_max 0.000
_refine_ls_shift/su_mean 0.000
_refine_ls_structure_factor_coef Fsqd
_refine_ls_weighting_details 'calc w=1/[\s^2^(Fo^2^)+(0.0867P)^2^+6.4793P] where P=(Fo^2^+2Fc^2^)/3'
_refine_ls_weighting_scheme calc
_refine_ls_wR_factor_gt 0.1815
_refine_ls_wR_factor_ref 0.2160
_reflns_number_gt 5883
_reflns_number_total 8603
_reflns_threshold_expression >2sigma(I)
_cod_data_source_file ja0125265_1.cif
_cod_data_source_block kdk24
_cod_original_cell_volume 1833.56(7)
_cod_database_code 4114745

loop_
_symmetry_equiv_pos_as_xyz
'x, y, z'
'-x, -y, -z'

loop_
_atom_site_label
_atom_site_type_symbol
_atom_site_fract_x
_atom_site_fract_y
_atom_site_fract_z
_atom_site_U_iso_or_equiv
_atom_site_adp_type
_atom_site_occupancy
_atom_site_symmetry_multiplicity
_atom_site_calc_flag
_atom_site_refinement_flags
Cu1 Cu 0.66213(6) 0.73375(5) 0.73332(4) 0.0303(2) Uani 1 1 d .
N1 N 0.5251(4) 0.7577(3) 0.6400(3) 0.0355(9) Uani 1 1 d .
N2 N 0.5774(4) 0.6084(3) 0.8337(3) 0.0319(9) Uani 1 1 d .
N3 N 0.8345(4) 0.7719(3) 0.7831(3) 0.0312(9) Uani 1 1 d .
C1 C 0.5171(6) 0.8740(5) 0.5964(4) 0.0473(14) Uani 1 1 d .
H1A H 0.4494 0.8854 0.5503 0.071 Uiso 1 1 calc R
H1B H 0.6122 0.8952 0.5713 0.071 Uiso 1 1 calc R
H1C H 0.4845 0.9176 0.6391 0.071 Uiso 1 1 calc R
C2 C 0.5757(6) 0.6944(5) 0.5740(4) 0.0436(13) Uani 1 1 d .
H2A H 0.5079 0.7063 0.5279 0.065 Uiso 1 1 calc R
H2B H 0.5825 0.6177 0.6012 0.065 Uiso 1 1 calc R
H2C H 0.6703 0.7171 0.5491 0.065 Uiso 1 1 calc R
C3 C 0.3797(5) 0.7270(5) 0.6767(4) 0.0397(12) Uani 1 1 d .
H3A H 0.3175 0.7294 0.6281 0.048 Uiso 1 1 calc R
H3B H 0.3396 0.7815 0.7096 0.048 Uiso 1 1 calc R
C4 C 0.3725(5) 0.6164(4) 0.7363(4) 0.0382(11) Uani 1 1 d .
H4A H 0.2724 0.5944 0.7411 0.046 Uiso 1 1 calc R
H4B H 0.4322 0.5642 0.7088 0.046 Uiso 1 1 calc R
C5 C 0.4214(6) 0.6092(5) 0.8268(4) 0.0391(12) Uani 1 1 d .
H5A H 0.3763 0.6709 0.8497 0.047 Uiso 1 1 calc R
H5B H 0.3855 0.5428 0.8645 0.047 Uiso 1 1 calc R
C6 C 0.6420(6) 0.5023(4) 0.8234(4) 0.0445(13) Uani 1 1 d .
H6A H 0.6024 0.4460 0.8695 0.067 Uiso 1 1 calc R
H6B H 0.7461 0.5015 0.8271 0.067 Uiso 1 1 calc R
H6C H 0.6204 0.4891 0.7668 0.067 Uiso 1 1 calc R
C7 C 0.6080(7) 0.6289(5) 0.9186(3) 0.0435(13) Uani 1 1 d .
H7A H 0.5821 0.5655 0.9639 0.052 Uiso 1 1 calc R
H7B H 0.5456 0.6910 0.9298 0.052 Uiso 1 1 calc R
C8 C 0.7639(6) 0.6524(5) 0.9280(3) 0.0424(12) Uani 1 1 d .
H8A H 0.7784 0.6466 0.9904 0.051 Uiso 1 1 calc R
H8B H 0.8271 0.5960 0.9079 0.051 Uiso 1 1 calc R
C9 C 0.8112(6) 0.7617(4) 0.8788(3) 0.0350(11) Uani 1 1 d .
H9A H 0.7377 0.8173 0.8902 0.042 Uiso 1 1 calc R
H9B H 0.9014 0.7768 0.9021 0.042 Uiso 1 1 calc R
C10 C 0.9626(6) 0.7061(5) 0.7623(4) 0.0434(13) Uani 1 1 d .
H10A H 1.0458 0.7271 0.7879 0.065 Uiso 1 1 calc R
H10B H 0.9801 0.7175 0.6992 0.065 Uiso 1 1 calc R
H10C H 0.9470 0.6299 0.7859 0.065 Uiso 1 1 calc R
C11 C 0.8646(6) 0.8867(4) 0.7459(4) 0.0396(12) Uani 1 1 d .
H11A H 0.9502 0.9053 0.7707 0.059 Uiso 1 1 calc R
H11B H 0.7826 0.9333 0.7598 0.059 Uiso 1 1 calc R
H11C H 0.8807 0.8969 0.6828 0.059 Uiso 1 1 calc R
C12 C 0.9943(5) 0.2278(4) 0.8463(3) 0.0262(9) Uani 1 1 d .
C13 C 0.9661(5) 0.3122(4) 0.8883(3) 0.0290(9) Uani 1 1 d .
C14 C 0.8919(5) 0.3036(4) 0.9684(3) 0.0339(11) Uani 1 1 d .
C15 C 0.8440(5) 0.2054(4) 1.0113(3) 0.0344(11) Uani 1 1 d .
C16 C 0.8697(5) 0.1174(4) 0.9728(3) 0.0311(10) Uani 1 1 d .
C17 C 0.9448(5) 0.1309(4) 0.8930(3) 0.0271(9) Uani 1 1 d .
C18 C 1.2405(5) 0.1631(4) 0.7890(3) 0.0264(9) Uani 1 1 d .
C19 C 1.3260(5) 0.2101(4) 0.8383(3) 0.0301(10) Uani 1 1 d .
C20 C 1.4481(5) 0.1613(4) 0.8765(3) 0.0349(11) Uani 1 1 d .
C21 C 1.4921(5) 0.0597(4) 0.8657(4) 0.0362(11) Uani 1 1 d .
C22 C 1.4129(5) 0.0093(4) 0.8185(3) 0.0293(10) Uani 1 1 d .
C23 C 1.2898(5) 0.0594(4) 0.7821(3) 0.0289(9) Uani 1 1 d .
C24 C 1.0099(5) 0.1748(4) 0.6843(3) 0.0279(9) Uani 1 1 d .
C25 C 0.8651(5) 0.1600(4) 0.6841(3) 0.0304(10) Uani 1 1 d .
C26 C 0.7990(5) 0.1331(4) 0.6152(3) 0.0341(11) Uani 1 1 d .
C27 C 0.8817(6) 0.1197(4) 0.5429(3) 0.0360(11) Uani 1 1 d .
C28 C 1.0260(6) 0.1343(4) 0.5391(3) 0.0344(11) Uani 1 1 d .
C29 C 1.0856(5) 0.1606(4) 0.6086(3) 0.0299(10) Uani 1 1 d .
C30 C 1.1154(5) 0.3495(4) 0.6945(3) 0.0271(9) Uani 1 1 d .
C31 C 1.2427(5) 0.3852(4) 0.6506(3) 0.0317(10) Uani 1 1 d .
C32 C 1.2524(6) 0.4803(4) 0.5900(4) 0.0405(12) Uani 1 1 d .
C33 C 1.1307(7) 0.5453(4) 0.5702(4) 0.0416(12) Uani 1 1 d .
C34 C 1.0032(6) 0.5152(4) 0.6114(4) 0.0397(12) Uani 1 1 d .
C35 C 0.9964(5) 0.4183(4) 0.6707(3) 0.0321(10) Uani 1 1 d .
B1 B 1.0906(5) 0.2277(4) 0.7543(3) 0.0267(10) Uani 1 1 d .
F1 F 1.0100(3) 0.4125(2) 0.85288(18) 0.0355(6) Uani 1 1 d .
F2 F 0.8699(4) 0.3889(3) 1.0069(2) 0.0468(8) Uani 1 1 d .
F3 F 0.7759(4) 0.1938(3) 1.0902(2) 0.0477(8) Uani 1 1 d .
F4 F 0.8249(3) 0.0206(2) 1.01343(18) 0.0367(7) Uani 1 1 d .
F5 F 0.9685(3) 0.0413(2) 0.85977(18) 0.0326(6) Uani 1 1 d .
F6 F 1.2898(3) 0.3110(2) 0.8501(2) 0.0393(7) Uani 1 1 d .
F7 F 1.5241(4) 0.2127(3) 0.9233(2) 0.0552(9) Uani 1 1 d .
F8 F 1.6101(3) 0.0096(3) 0.9029(2) 0.0504(8) Uani 1 1 d .
F9 F 1.4558(3) -0.0916(2) 0.8079(2) 0.0415(7) Uani 1 1 d .
F10 F 1.2173(3) 0.0009(2) 0.73837(18) 0.0330(6) Uani 1 1 d .
F11 F 0.7731(3) 0.1729(3) 0.75177(19) 0.0396(7) Uani 1 1 d .
F12 F 0.6577(3) 0.1184(3) 0.6206(2) 0.0503(8) Uani 1 1 d .
F13 F 0.8220(4) 0.0968(3) 0.4741(2) 0.0529(9) Uani 1 1 d .
F14 F 1.1074(4) 0.1264(3) 0.46607(19) 0.0476(8) Uani 1 1 d .
F15 F 1.2284(3) 0.1752(2) 0.59901(18) 0.0363(7) Uani 1 1 d .
F16 F 1.3687(3) 0.3277(2) 0.6653(2) 0.0404(7) Uani 1 1 d .
F17 F 1.3788(4) 0.5080(3) 0.5489(2) 0.0556(9) Uani 1 1 d .
F18 F 1.1401(5) 0.6384(3) 0.5110(3) 0.0657(11) Uani 1 1 d .
F19 F 0.8826(4) 0.5778(3) 0.5934(2) 0.0560(9) Uani 1 1 d .
F20 F 0.8658(3) 0.3907(2) 0.70585(19) 0.0400(7) Uani 1 1 d .

loop_
_atom_site_aniso_label
_atom_site_aniso_U_11
_atom_site_aniso_U_22
_atom_site_aniso_U_33
_atom_site_aniso_U_23
_atom_site_aniso_U_13
_atom_site_aniso_U_12
Cu1 0.0250(3) 0.0326(4) 0.0334(3) -0.0072(2) 0.0001(2) -0.0030(2)
N1 0.028(2) 0.035(2) 0.043(2) -0.0085(19) 0.0031(17) -0.0086(17)
N2 0.031(2) 0.027(2) 0.036(2) -0.0059(17) 0.0038(16) 0.0002(16)
N3 0.035(2) 0.026(2) 0.033(2) -0.0068(16) -0.0038(16) 0.0006(16)
C1 0.039(3) 0.043(3) 0.057(4) 0.000(3) -0.009(3) -0.005(2)
C2 0.033(3) 0.052(3) 0.047(3) -0.013(3) 0.001(2) -0.008(2)
C3 0.027(2) 0.045(3) 0.045(3) -0.006(2) -0.002(2) -0.004(2)
C4 0.029(2) 0.039(3) 0.047(3) -0.011(2) 0.002(2) -0.007(2)
C5 0.034(3) 0.041(3) 0.043(3) -0.011(2) 0.010(2) -0.008(2)
C6 0.046(3) 0.028(3) 0.058(3) -0.008(2) 0.003(3) 0.003(2)
C7 0.059(4) 0.042(3) 0.030(3) -0.006(2) 0.006(2) -0.014(3)
C8 0.053(3) 0.041(3) 0.032(3) -0.004(2) -0.010(2) -0.004(2)
C9 0.036(3) 0.037(3) 0.034(3) -0.010(2) -0.006(2) -0.003(2)
C10 0.037(3) 0.049(3) 0.047(3) -0.017(3) 0.002(2) -0.001(2)
C11 0.044(3) 0.037(3) 0.039(3) -0.009(2) 0.000(2) -0.011(2)
C12 0.024(2) 0.027(2) 0.026(2) -0.0043(17) -0.0006(16) 0.0025(17)
C13 0.031(2) 0.025(2) 0.030(2) -0.0058(18) -0.0007(18) 0.0013(18)
C14 0.039(3) 0.031(3) 0.034(2) -0.014(2) -0.001(2) 0.007(2)
C15 0.028(2) 0.045(3) 0.027(2) -0.006(2) 0.0040(18) 0.007(2)
C16 0.028(2) 0.032(2) 0.030(2) 0.0004(19) 0.0013(18) -0.0035(18)
C17 0.023(2) 0.027(2) 0.032(2) -0.0077(18) -0.0021(17) 0.0003(17)
C18 0.025(2) 0.026(2) 0.028(2) -0.0070(17) 0.0050(16) -0.0019(17)
C19 0.028(2) 0.027(2) 0.038(2) -0.0103(19) -0.0034(18) 0.0007(18)
C20 0.032(2) 0.038(3) 0.039(3) -0.015(2) -0.008(2) -0.003(2)
C21 0.024(2) 0.037(3) 0.046(3) -0.005(2) -0.007(2) 0.0044(19)
C22 0.026(2) 0.025(2) 0.037(2) -0.0059(19) 0.0002(18) 0.0007(17)
C23 0.028(2) 0.028(2) 0.031(2) -0.0079(19) 0.0023(17) -0.0039(18)
C24 0.031(2) 0.025(2) 0.025(2) -0.0010(17) 0.0010(17) -0.0005(17)
C25 0.030(2) 0.031(2) 0.029(2) -0.0046(19) 0.0004(18) -0.0048(18)
C26 0.031(2) 0.033(3) 0.038(3) 0.000(2) -0.0119(19) -0.0048(19)
C27 0.053(3) 0.029(2) 0.029(2) -0.0086(19) -0.017(2) -0.003(2)
C28 0.050(3) 0.028(2) 0.025(2) -0.0068(19) 0.003(2) -0.004(2)
C29 0.030(2) 0.027(2) 0.031(2) -0.0031(18) 0.0015(18) -0.0015(18)
C30 0.031(2) 0.026(2) 0.026(2) -0.0078(18) -0.0013(17) -0.0041(18)
C31 0.030(2) 0.028(2) 0.037(3) -0.007(2) 0.0028(19) -0.0050(18)
C32 0.050(3) 0.032(3) 0.039(3) -0.006(2) 0.006(2) -0.016(2)
C33 0.062(4) 0.023(2) 0.038(3) -0.001(2) -0.006(2) -0.008(2)
C34 0.052(3) 0.027(3) 0.039(3) -0.007(2) -0.003(2) 0.006(2)
C35 0.031(2) 0.031(2) 0.035(2) -0.007(2) 0.0007(19) -0.0004(19)
B1 0.024(2) 0.025(2) 0.032(3) -0.008(2) 0.0005(19) -0.0029(19)
F1 0.0456(17) 0.0231(14) 0.0376(15) -0.0083(12) 0.0036(12) 0.0012(12)
F2 0.064(2) 0.0388(17) 0.0389(17) -0.0182(14) 0.0065(15) 0.0114(15)
F3 0.054(2) 0.053(2) 0.0315(16) -0.0068(14) 0.0157(14) 0.0041(15)
F4 0.0360(15) 0.0372(16) 0.0326(15) 0.0024(12) 0.0019(11) -0.0061(12)
F5 0.0375(15) 0.0268(14) 0.0343(15) -0.0087(11) -0.0010(11) -0.0016(11)
F6 0.0395(16) 0.0326(16) 0.0515(18) -0.0203(14) -0.0108(13) 0.0032(12)
F7 0.0433(19) 0.061(2) 0.072(2) -0.0334(19) -0.0248(17) 0.0038(16)
F8 0.0309(16) 0.057(2) 0.064(2) -0.0126(17) -0.0198(14) 0.0134(14)
F9 0.0383(16) 0.0288(15) 0.0574(19) -0.0122(14) -0.0017(14) 0.0078(12)
F10 0.0339(15) 0.0274(14) 0.0399(15) -0.0114(12) -0.0038(12) -0.0014(11)
F11 0.0261(14) 0.0536(19) 0.0359(15) -0.0029(13) 0.0012(11) -0.0031(13)
F12 0.0331(16) 0.060(2) 0.060(2) -0.0101(17) -0.0147(14) -0.0127(15)
F13 0.067(2) 0.052(2) 0.0459(19) -0.0192(16) -0.0244(16) 0.0007(17)
F14 0.062(2) 0.052(2) 0.0300(15) -0.0136(14) 0.0001(14) 0.0019(16)
F15 0.0337(15) 0.0422(17) 0.0333(15) -0.0104(13) 0.0077(11) -0.0052(12)
F16 0.0251(14) 0.0414(17) 0.0520(18) -0.0049(14) 0.0047(12) -0.0047(12)
F17 0.058(2) 0.052(2) 0.055(2) -0.0014(16) 0.0100(16) -0.0302(17)
F18 0.100(3) 0.0289(17) 0.061(2) 0.0130(16) -0.013(2) -0.0136(18)
F19 0.064(2) 0.0396(19) 0.060(2) -0.0042(16) -0.0177(17) 0.0225(16)
F20 0.0304(15) 0.0456(18) 0.0415(16) -0.0075(14) 0.0008(12) 0.0097(13)

loop_
_atom_type_symbol
_atom_type_description
_atom_type_scat_dispersion_real
_atom_type_scat_dispersion_imag
_atom_type_scat_source
C C 0.0033 0.0016 'International Tables Vol C Tables 4.2.6.8 and 6.1.1.4'
H H 0.0000 0.0000 'International Tables Vol C Tables 4.2.6.8 and 6.1.1.4'
B B 0.0013 0.0007 'International Tables Vol C Tables 4.2.6.8 and 6.1.1.4'
N N 0.0061 0.0033 'International Tables Vol C Tables 4.2.6.8 and 6.1.1.4'
F F 0.0171 0.0103 'International Tables Vol C Tables 4.2.6.8 and 6.1.1.4'
Cu Cu 0.3201 1.2651 'International Tables Vol C Tables 4.2.6.8 and 6.1.1.4'

loop_
_geom_angle_atom_site_label_1
_geom_angle_atom_site_label_2
_geom_angle_atom_site_label_3
_geom_angle
N3 Cu1 N1 151.02(17)
N3 Cu1 N2 103.21(16)
N1 Cu1 N2 105.68(17)
C2 N1 C3 110.4(4)
C2 N1 C1 108.0(4)
C3 N1 C1 108.6(4)
C2 N1 Cu1 109.6(3)
C3 N1 Cu1 110.4(3)
C1 N1 Cu1 109.8(3)
C7 N2 C5 109.7(4)
C7 N2 C6 110.1(4)
C5 N2 C6 109.0(4)
C7 N2 Cu1 109.1(3)
C5 N2 Cu1 108.6(3)
C6 N2 Cu1 110.4(3)
C10 N3 C9 110.6(4)
C10 N3 C11 107.1(4)
C9 N3 C11 106.8(4)
C10 N3 Cu1 111.7(3)
C9 N3 Cu1 110.7(3)
C11 N3 Cu1 109.7(3)
N1 C3 C4 115.5(4)
C5 C4 C3 115.3(5)
N2 C5 C4 115.5(4)
N2 C7 C8 115.1(4)
C9 C8 C7 115.6(5)
N3 C9 C8 114.9(4)
C13 C12 C17 113.6(4)
C13 C12 B1 127.7(4)
C17 C12 B1 118.4(4)
F1 C13 C12 121.5(4)
F1 C13 C14 114.4(4)
C12 C13 C14 124.1(4)
F2 C14 C15 119.0(4)
F2 C14 C13 121.3(5)
C15 C14 C13 119.7(4)
F3 C15 C14 121.0(5)
F3 C15 C16 120.0(5)
C14 C15 C16 119.0(4)
F4 C16 C15 120.2(4)
F4 C16 C17 121.1(4)
C15 C16 C17 118.7(4)
F5 C17 C16 115.6(4)
F5 C17 C12 119.4(4)
C16 C17 C12 125.0(4)
C23 C18 C19 113.2(4)
C23 C18 B1 127.6(4)
C19 C18 B1 119.0(4)
F6 C19 C20 116.2(4)
F6 C19 C18 119.1(4)
C20 C19 C18 124.7(4)
F7 C20 C21 120.2(4)
F7 C20 C19 120.7(5)
C21 C20 C19 119.1(5)
F8 C21 C22 120.5(5)
F8 C21 C20 120.5(5)
C22 C21 C20 119.0(4)
F9 C22 C21 119.3(4)
F9 C22 C23 120.1(4)
C21 C22 C23 120.6(4)
F10 C23 C22 115.7(4)
F10 C23 C18 121.0(4)
C22 C23 C18 123.3(4)
C25 C24 C29 113.3(4)
C25 C24 B1 126.9(4)
C29 C24 B1 118.7(4)
F11 C25 C24 121.8(4)
F11 C25 C26 113.9(4)
C24 C25 C26 124.4(5)
F12 C26 C27 120.5(5)
F12 C26 C25 120.7(5)
C27 C26 C25 118.8(5)
F13 C27 C26 120.7(5)
F13 C27 C28 119.7(5)
C26 C27 C28 119.5(4)
F14 C28 C27 119.8(4)
F14 C28 C29 120.7(5)
C27 C28 C29 119.4(5)
F15 C29 C28 115.6(4)
F15 C29 C24 119.7(4)
C28 C29 C24 124.7(5)
C31 C30 C35 113.6(4)
C31 C30 B1 126.1(4)
C35 C30 B1 119.2(4)
F16 C31 C32 114.7(4)
F16 C31 C30 121.5(4)
C32 C31 C30 123.8(5)
F17 C32 C33 120.1(5)
F17 C32 C31 120.3(5)
C33 C32 C31 119.6(5)
F18 C33 C34 121.0(5)
F18 C33 C32 119.7(5)
C34 C33 C32 119.3(5)
F19 C34 C33 120.4(5)
F19 C34 C35 119.9(5)
C33 C34 C35 119.7(5)
F20 C35 C34 116.6(4)
F20 C35 C30 119.4(4)
C34 C35 C30 123.9(5)
C18 B1 C12 101.9(4)
C18 B1 C24 115.2(4)
C12 B1 C24 113.6(4)
C18 B1 C30 113.3(4)
C12 B1 C30 114.0(4)
C24 B1 C30 99.6(4)

loop_
_geom_bond_atom_site_label_1
_geom_bond_atom_site_label_2
_geom_bond_distance
Cu1 N3 1.975(4)
Cu1 N1 1.984(4)
Cu1 N2 2.149(4)
N1 C2 1.481(7)
N1 C3 1.486(6)
N1 C1 1.496(7)
N2 C7 1.470(7)
N2 C5 1.472(7)
N2 C6 1.478(6)
N3 C10 1.476(7)
N3 C9 1.491(6)
N3 C11 1.495(6)
C3 C4 1.523(8)
C4 C5 1.514(8)
C7 C8 1.532(8)
C8 C9 1.522(7)
C12 C13 1.379(6)
C12 C17 1.388(6)
C12 B1 1.655(7)
C13 F1 1.360(5)
C13 C14 1.387(7)
C14 F2 1.350(6)
C14 C15 1.379(7)
C15 F3 1.342(5)
C15 C16 1.382(7)
C16 F4 1.344(5)
C16 C17 1.383(6)
C17 F5 1.351(5)
C18 C23 1.394(6)
C18 C19 1.396(6)
C18 B1 1.648(7)
C19 F6 1.354(5)
C19 C20 1.379(7)
C20 F7 1.349(6)
C20 C21 1.373(7)
C21 F8 1.347(5)
C21 C22 1.363(7)
C22 F9 1.360(5)
C22 C23 1.382(6)
C23 F10 1.355(5)
C24 C25 1.382(7)
C24 C29 1.384(6)
C24 B1 1.656(7)
C25 F11 1.356(5)
C25 C26 1.400(7)
C26 F12 1.343(6)
C26 C27 1.368(8)
C27 F13 1.347(5)
C27 C28 1.372(8)
C28 F14 1.355(6)
C28 C29 1.375(7)
C29 F15 1.357(5)
C30 C31 1.390(6)
C30 C35 1.394(6)
C30 B1 1.659(7)
C31 F16 1.354(6)
C31 C32 1.381(7)
C32 F17 1.340(6)
C32 C33 1.379(8)
C33 F18 1.350(6)
C33 C34 1.358(8)
C34 F19 1.350(6)
C34 C35 1.386(7)
C35 F20 1.345(6)
